data_8101413
loop_
_publ_author_name
'Antomattei, Augie'
'Soderquist, John A.'
'Huang, Songping D.'

_publ_section_title
;
Crystal structure of hexaisopropyldisilane, C~18~H~42~Si~2~
;
_journal_issue 1
_journal_name_full 'Zeitschrift f\"ur Kristallographie - New Crystal Structures'
_journal_page_first 43
_journal_page_last 44
_journal_volume 214
_journal_year 1999
_chemical_formula_moiety 'C18 H42 Si2'
_chemical_formula_sum 'C18 H42 Si2'
_chemical_formula_weight 314.70
_space_group_IT_number 14
_symmetry_cell_setting monoclinic
_symmetry_space_group_name_Hall '-P 2ybc'
_symmetry_space_group_name_H-M 'P 1 21/c 1'
_cell_angle_alpha 90
_cell_angle_beta 100.49(3)
_cell_angle_gamma 90
_cell_formula_units_Z 4
_cell_length_a 8.970(4)
_cell_length_b 15.315(2)
_cell_length_c 16.023(2)
_cell_measurement_temperature 298(1)
_cell_volume 2164.4(9)
_diffrn_ambient_temperature 298(1)
_exptl_crystal_density_diffrn 0.966
_refine_ls_R_factor_obs 0.0439
_cod_original_sg_symbol_H-M 'P 21/c'
_cod_database_code 8101413

loop_
_symmetry_equiv_pos_as_xyz
'  +x,  +y,  +z'
'  -x,1/2+y,1/2-z'
'  -x,  -y,  -z'
'  +x,1/2-y,1/2+z'

loop_
_atom_site_aniso_label
_atom_site_aniso_U_11
_atom_site_aniso_U_22
_atom_site_aniso_U_33
_atom_site_aniso_U_12
_atom_site_aniso_U_13
_atom_site_aniso_U_23
Si(1) 0.0396(3) 0.0325(3) 0.0364(3) -0.0032(2) 0.0069(2) 0.0014(2)
Si(2) 0.0331(3) 0.0396(3) 0.0347(3) -0.0016(2) 0.0063(2) 0.0017(2)
C(1) 0.062(1) 0.041(1) 0.063(1) -0.0110(9) 0.008(1) 0.0073(9)
C(2) 0.096(2) 0.052(1) 0.092(2) -0.029(1) 0.000(1) -0.007(1)
C(3) 0.091(2) 0.072(2) 0.089(2) -0.025(1) 0.036(1) 0.018(1)
C(4) 0.049(1) 0.047(1) 0.0432(9) 0.0012(8) 0.0000(8) 0.0006(8)
C(5) 0.092(2) 0.075(2) 0.059(1) 0.012(1) -0.017(1) 0.009(1)
C(6) 0.055(1) 0.076(2) 0.075(2) -0.017(1) -0.005(1) -0.008(1)
C(7) 0.057(1) 0.047(1) 0.055(1) 0.0071(9) 0.0208(9) 0.0011(8)
C(8) 0.096(2) 0.086(2) 0.084(2) 0.042(2) 0.032(1) 0.003(1)
C(9) 0.101(2) 0.086(2) 0.052(1) 0.018(1) 0.030(1) -0.003(1)
C(10) 0.052(1) 0.053(1) 0.049(1) 0.0005(9) 0.0125(9) 0.0129(8)
C(11) 0.057(1) 0.062(1) 0.088(2) -0.006(1) 0.022(1) 0.023(1)
C(12) 0.075(2) 0.084(2) 0.112(2) 0.020(1) 0.022(1) 0.058(2)
C(13) 0.040(1) 0.065(1) 0.048(1) -0.0073(9) 0.0020(8) -0.0008(9)
C(14) 0.038(1) 0.108(2) 0.076(1) 0.002(1) 0.003(1) 0.001(1)
C(15) 0.066(1) 0.098(2) 0.060(1) -0.012(1) -0.006(1) -0.021(1)
C(16) 0.048(1) 0.050(1) 0.049(1) 0.0067(8) 0.0095(8) -0.0043(8)
C(17) 0.073(1) 0.090(2) 0.058(1) 0.007(1) 0.029(1) -0.004(1)
C(18) 0.080(2) 0.056(1) 0.077(1) -0.002(1) 0.010(1) -0.025(1)

loop_
_atom_site_label
_atom_site_fract_x
_atom_site_fract_y
_atom_site_fract_z
_atom_site_U_iso_or_equiv
_atom_site_occupancy
_atom_site_refinement_flags
_atom_site_thermal_displace_type
_atom_site_calc_flag
_atom_site_calc_attached_atom
Si(1) 0.14182(5) 0.29427(3) 0.56101(3) 0.0361(1) 1.000 . Uani d ?
Si(2) 0.31681(5) 0.17681(3) 0.61097(3) 0.0358(1) 1.000 . Uani d ?
C(1) 0.2398(2) 0.4002(1) 0.5393(1) 0.0561(6) 1.000 . Uani d ?
C(2) 0.3237(3) 0.4503(2) 0.6160(2) 0.0825(9) 1.000 . Uani d ?
C(3) 0.3434(3) 0.3912(2) 0.4733(2) 0.0817(9) 1.000 . Uani d ?
C(4) 0.0218(2) 0.2615(1) 0.4542(1) 0.0473(5) 1.000 . Uani d ?
C(5) -0.0470(3) 0.3367(2) 0.3967(1) 0.0792(8) 1.000 . Uani d ?
C(6) -0.1037(3) 0.1961(2) 0.4630(2) 0.0711(7) 1.000 . Uani d ?
C(7) 0.0053(2) 0.3171(1) 0.6373(1) 0.0518(6) 1.000 . Uani d ?
C(8) -0.1034(3) 0.3941(2) 0.6100(2) 0.0868(9) 1.000 . Uani d ?
C(9) 0.0756(3) 0.3267(2) 0.7309(1) 0.0780(8) 1.000 . Uani d ?
C(10) 0.2448(2) 0.1042(1) 0.6922(1) 0.0510(5) 1.000 . Uani d ?
C(11) 0.0784(2) 0.0763(2) 0.6724(2) 0.0678(7) 1.000 . Uani d ?
C(12) 0.3439(3) 0.0237(2) 0.7154(2) 0.0894(9) 1.000 . Uani d ?
C(13) 0.5081(2) 0.2263(1) 0.6648(1) 0.0520(5) 1.000 . Uani d ?
C(14) 0.6475(2) 0.1669(2) 0.6699(2) 0.0749(8) 1.000 . Uani d ?
C(15) 0.5038(3) 0.2637(2) 0.7527(2) 0.0770(8) 1.000 . Uani d ?
C(16) 0.3632(2) 0.1053(1) 0.5216(1) 0.0490(5) 1.000 . Uani d ?
C(17) 0.4328(3) 0.1554(2) 0.4558(1) 0.0716(8) 1.000 . Uani d ?
C(18) 0.2341(3) 0.0472(2) 0.4764(2) 0.0718(7) 1.000 . Uani d ?
H(1) 0.1614 0.4382 0.5147 0.069 1.000 . Uiso c ?
H(2) 0.4165 0.4186 0.6404 0.104 1.000 . Uiso c ?
H(3) 0.3557 0.5062 0.5990 0.104 1.000 . Uiso c ?
H(4) 0.2651 0.4567 0.6580 0.104 1.000 . Uiso c ?
H(5) 0.4318 0.3583 0.4954 0.100 1.000 . Uiso c ?
H(6) 0.2895 0.3596 0.4240 0.100 1.000 . Uiso c ?
H(7) 0.3714 0.4463 0.4548 0.100 1.000 . Uiso c ?
H(8) 0.0884 0.2314 0.4230 0.058 1.000 . Uiso c ?
H(9) 0.0278 0.3790 0.3905 0.103 1.000 . Uiso c ?
H(10) -0.0955 0.3168 0.3427 0.103 1.000 . Uiso c ?
H(11) -0.1235 0.3661 0.4229 0.103 1.000 . Uiso c ?
H(12) -0.1776 0.2239 0.4893 0.087 1.000 . Uiso c ?
H(13) -0.1499 0.1744 0.4091 0.087 1.000 . Uiso c ?
H(14) -0.0614 0.1481 0.4979 0.087 1.000 . Uiso c ?
H(15) -0.0579 0.2672 0.6331 0.062 1.000 . Uiso c ?
H(16) -0.0486 0.4475 0.6181 0.107 1.000 . Uiso c ?
H(17) -0.1438 0.3883 0.5498 0.107 1.000 . Uiso c ?
H(18) -0.1827 0.3934 0.6401 0.107 1.000 . Uiso c ?
H(19) 0.1393 0.2788 0.7485 0.097 1.000 . Uiso c ?
H(20) 0.1258 0.3795 0.7412 0.097 1.000 . Uiso c ?
H(21) -0.0077 0.3248 0.7631 0.097 1.000 . Uiso c ?
H(22) 0.2555 0.1381 0.7437 0.062 1.000 . Uiso c ?
H(23) 0.0136 0.1275 0.6593 0.085 1.000 . Uiso c ?
H(24) 0.0597 0.0389 0.6246 0.085 1.000 . Uiso c ?
H(25) 0.0484 0.0481 0.7197 0.085 1.000 . Uiso c ?
H(26) 0.3217 -0.0070 0.7621 0.107 1.000 . Uiso c ?
H(27) 0.3332 -0.0162 0.6670 0.107 1.000 . Uiso c ?
H(28) 0.4509 0.0399 0.7271 0.107 1.000 . Uiso c ?
H(29) 0.5266 0.2746 0.6310 0.065 1.000 . Uiso c ?
H(30) 0.6417 0.1203 0.7078 0.091 1.000 . Uiso c ?
H(31) 0.6517 0.1444 0.6149 0.091 1.000 . Uiso c ?
H(32) 0.7375 0.2001 0.6894 0.091 1.000 . Uiso c ?
H(33) 0.5933 0.2957 0.7725 0.095 1.000 . Uiso c ?
H(34) 0.4178 0.2999 0.7497 0.095 1.000 . Uiso c ?
H(35) 0.4964 0.2164 0.7911 0.095 1.000 . Uiso c ?
H(36) 0.4424 0.0656 0.5487 0.059 1.000 . Uiso c ?
H(37) 0.5152 0.1922 0.4826 0.089 1.000 . Uiso c ?
H(38) 0.4704 0.1172 0.4177 0.089 1.000 . Uiso c ?
H(39) 0.3578 0.1928 0.4233 0.089 1.000 . Uiso c ?
H(40) 0.1558 0.0824 0.4449 0.093 1.000 . Uiso c ?
H(41) 0.2686 0.0070 0.4390 0.093 1.000 . Uiso c ?
H(42) 0.1900 0.0141 0.5173 0.093 1.000 . Uiso c ?

loop_
_geom_bond_atom_site_label_1
_geom_bond_atom_site_label_2
_geom_bond_distance
_geom_bond_site_symmetry_1
_geom_bond_site_symmetry_2
_geom_bond_publ_flag
Si(1) Si(2) 2.4255(8) . . yes
Si(1) C(1) 1.906(2) . . yes
Si(1) C(4) 1.916(2) . . yes
Si(1) C(7) 1.914(2) . . yes
Si(2) C(10) 1.911(2) . . yes
Si(2) C(13) 1.930(2) . . yes
Si(2) C(16) 1.907(2) . . yes
C(1) C(2) 1.526(3) . . yes
C(1) C(3) 1.536(3) . . yes
C(1) H(1) 0.94 . . no
C(2) H(2) 0.98 . . no
C(2) H(3) 0.96 . . no
C(2) H(4) 0.93 . . no
C(3) H(5) 0.95 . . no
C(3) H(6) 0.98 . . no
C(3) H(7) 0.94 . . no
C(4) C(5) 1.533(3) . . yes
C(4) C(6) 1.533(3) . . yes
C(4) H(8) 0.96 . . no
C(5) H(9) 0.95 . . no
C(5) H(10) 0.95 . . no
C(5) H(11) 0.98 . . no
C(6) H(12) 0.95 . . no
C(6) H(13) 0.95 . . no
C(6) H(14) 0.96 . . no
C(7) C(8) 1.543(3) . . yes
C(7) C(9) 1.525(3) . . yes
C(7) H(15) 0.95 . . no
C(8) H(16) 0.95 . . no
C(8) H(17) 0.97 . . no
C(8) H(18) 0.93 . . no
C(9) H(19) 0.94 . . no
C(9) H(20) 0.93 . . no
C(9) H(21) 0.98 . . no
C(10) C(11) 1.530(3) . . yes
C(10) C(12) 1.526(3) . . yes
C(10) H(22) 0.96 . . no
C(11) H(23) 0.98 . . no
C(11) H(24) 0.95 . . no
C(11) H(25) 0.95 . . no
C(12) H(26) 0.94 . . no
C(12) H(27) 0.98 . . no
C(12) H(28) 0.98 . . no
C(13) C(14) 1.536(3) . . yes
C(13) C(15) 1.528(3) . . yes
C(13) H(29) 0.95 . . no
C(14) H(30) 0.94 . . no
C(14) H(31) 0.95 . . no
C(14) H(32) 0.96 . . no
C(15) H(33) 0.94 . . no
C(15) H(34) 0.94 . . no
C(15) H(35) 0.96 . . no
C(16) C(17) 1.526(3) . . yes
C(16) C(18) 1.535(3) . . yes
C(16) H(36) 0.98 . . no
C(17) H(37) 0.97 . . no
C(17) H(38) 0.95 . . no
C(17) H(39) 0.96 . . no
C(18) H(40) 0.95 . . no
C(18) H(41) 0.95 . . no
C(18) H(42) 0.97 . . no

loop_
_cod_related_entry_id
_cod_related_entry_database
_cod_related_entry_code
1 ChemSpider 15121240
